data_4000056
loop_
_publ_author_name
'Evans, Owen R.'
'Lin, Wenbin'

_publ_section_title
;
 Crystal Engineering of Nonlinear Optical Materials Based on Interpenetrated
 Diamondoid Coordination Networks
;
_journal_coden_ASTM CMATEX
_journal_issue 8
_journal_name_full 'Chemistry of Materials'
_journal_page_first 2705
_journal_page_last 2712
_journal_paper_doi 10.1021/cm010301n
_journal_volume 13
_journal_year 2001
_chemical_formula_sum 'C38 H31 N3 O8 Zn2'
_chemical_formula_weight 788.40
_space_group_IT_number 14
_symmetry_cell_setting monoclinic
_symmetry_space_group_name_Hall '-P 2ybc'
_symmetry_space_group_name_H-M 'P 1 21/c 1'
_atom_sites_solution_hydrogens geom
_atom_sites_solution_primary direct
_atom_sites_solution_secondary difmap
_cell_angle_alpha 90.00
_cell_angle_beta 105.0960(10)
_cell_angle_gamma 90.00
_cell_formula_units_Z 4
_cell_length_a 22.0278(14)
_cell_length_b 6.7802(4)
_cell_length_c 24.3992(15)
_cell_measurement_temperature 193(2)
_cell_volume 3518.3(4)
_diffrn_ambient_temperature 193(2)
_diffrn_radiation_monochromator graphite
_diffrn_radiation_source 'fine-focus sealed tube'
_diffrn_radiation_type MoK\a
_diffrn_radiation_wavelength 0.71073
_diffrn_reflns_av_R_equivalents 0.0635
_diffrn_reflns_av_sigmaI/netI 0.0909
_diffrn_reflns_limit_h_max 29
_diffrn_reflns_limit_h_min -26
_diffrn_reflns_limit_k_max 8
_diffrn_reflns_limit_k_min -7
_diffrn_reflns_limit_l_max 28
_diffrn_reflns_limit_l_min -32
_diffrn_reflns_number 21991
_diffrn_reflns_theta_max 28.29
_diffrn_reflns_theta_min 1.73
_exptl_absorpt_coefficient_mu 1.421
_exptl_crystal_density_diffrn 1.488
_exptl_crystal_density_method 'not measured'
_exptl_crystal_F_000 1616
_refine_ls_extinction_coef 0.0020(4)
_refine_ls_extinction_expression Fc^*^=kFc[1+0.001xFc^2^\l^3^/sin(2\q)]^-1/4^
_refine_ls_extinction_method SHELXL
_refine_ls_goodness_of_fit_ref 0.996
_refine_ls_hydrogen_treatment mixed
_refine_ls_matrix_type full
_refine_ls_number_parameters 466
_refine_ls_number_reflns 8379
_refine_ls_number_restraints 0
_refine_ls_restrained_S_all 0.996
_refine_ls_R_factor_all 0.1242
_refine_ls_R_factor_gt 0.0610
_refine_ls_shift/su_max 2.037
_refine_ls_shift/su_mean 0.050
_refine_ls_structure_factor_coef Fsqd
_refine_ls_weighting_details 'calc w=1/[\s^2^(Fo^2^)+(0.1218P)^2^+0.0000P] where P=(Fo^2^+2Fc^2^)/3'
_refine_ls_weighting_scheme calc
_refine_ls_wR_factor_gt 0.1845
_refine_ls_wR_factor_ref 0.2117
_reflns_number_gt 4518
_reflns_number_total 8379
_reflns_threshold_expression >2sigma(I)
_cod_original_sg_symbol_H-M 'P 21/c'
_cod_database_code 4000056

loop_
_symmetry_equiv_pos_as_xyz
'x, y, z'
'-x, y+1/2, -z+1/2'
'-x, -y, -z'
'x, -y-1/2, z-1/2'

loop_
_atom_site_label
_atom_site_type_symbol
_atom_site_fract_x
_atom_site_fract_y
_atom_site_fract_z
_atom_site_U_iso_or_equiv
_atom_site_adp_type
_atom_site_occupancy
_atom_site_symmetry_multiplicity
_atom_site_calc_flag
_atom_site_refinement_flags
_atom_site_disorder_assembly
_atom_site_disorder_group
Zn1 Zn 0.23876(3) 0.47028(9) 0.43670(3) 0.0339(2) Uani 1 1 d . . .
Zn2 Zn 0.26492(3) 0.47496(9) 0.58171(3) 0.0345(2) Uani 1 1 d . . .
O6 O 0.31073(17) 0.6266(6) 0.42871(17) 0.0468(10) Uani 1 1 d . . .
O4 O 0.16107(17) 0.6190(6) 0.41809(17) 0.0442(10) Uani 1 1 d . . .
O7 O 0.25575(18) 0.3415(6) 0.51037(15) 0.0443(10) Uani 1 1 d . . .
O1 O 0.2472(2) 0.3009(6) 0.63962(17) 0.0497(10) Uani 1 1 d . . .
C13 C 0.1121(3) 0.5337(8) 0.4249(3) 0.0399(13) Uani 1 1 d . . .
C26 C 0.3766(2) 0.9037(8) 0.4401(2) 0.0342(12) Uani 1 1 d . . .
C25 C 0.3214(2) 0.7966(9) 0.4517(2) 0.0386(13) Uani 1 1 d . . .
C31 C 0.4130(2) 0.8191(8) 0.4079(2) 0.0366(12) Uani 1 1 d . . .
H31 H 0.4031 0.6909 0.3925 0.044 Uiso 1 1 calc R . .
C27 C 0.3919(2) 1.0932(8) 0.4620(2) 0.0390(13) Uani 1 1 d . . .
H27 H 0.3670 1.1541 0.4838 0.047 Uiso 1 1 calc R . .
O5 O 0.28964(18) 0.8767(7) 0.48061(17) 0.0540(11) Uani 1 1 d . . .
O2 O 0.3485(2) 0.2280(7) 0.6591(2) 0.0810(17) Uani 1 1 d . . .
C14 C 0.0569(2) 0.6677(8) 0.4219(2) 0.0373(13) Uani 1 1 d . . .
O3 O 0.1089(2) 0.3562(6) 0.4346(2) 0.0754(16) Uani 1 1 d . . .
C1 C 0.2946(3) 0.2008(9) 0.6654(3) 0.0514(16) Uani 1 1 d . . .
C19 C 0.0587(3) 0.8645(9) 0.4080(3) 0.0553(17) Uani 1 1 d . . .
H19 H 0.0952 0.9151 0.3990 0.066 Uiso 1 1 calc R . .
C15 C 0.0037(3) 0.5992(9) 0.4345(3) 0.0569(18) Uani 1 1 d . . .
H15 H 0.0006 0.4633 0.4429 0.068 Uiso 1 1 calc R . .
N1 N 0.2425(2) -0.7601(6) 0.87708(18) 0.0369(10) Uani 1 1 d . . .
C2 C 0.2848(3) 0.0387(8) 0.7040(2) 0.0398(13) Uani 1 1 d . . .
C3 C 0.2259(3) 0.0065(8) 0.7129(2) 0.0433(14) Uani 1 1 d . . .
H3 H 0.1918 0.0915 0.6961 0.052 Uiso 1 1 calc R . .
C8 C 0.2570(3) -0.4478(8) 0.8075(2) 0.0356(12) Uani 1 1 d . . .
C11 C 0.2840(3) -0.7693(8) 0.8457(2) 0.0378(12) Uani 1 1 d . . .
H11 H 0.3088 -0.8851 0.8474 0.045 Uiso 1 1 calc R . .
C12 C 0.2922(3) -0.6188(8) 0.8113(2) 0.0387(13) Uani 1 1 d . . .
H12 H 0.3222 -0.6313 0.7898 0.046 Uiso 1 1 calc R . .
C5 C 0.2669(3) -0.2782(8) 0.7723(2) 0.0391(13) Uani 1 1 d . . .
C4 C 0.2170(3) -0.1488(8) 0.7461(2) 0.0430(14) Uani 1 1 d . . .
H4 H 0.1765 -0.1703 0.7517 0.052 Uiso 1 1 calc R . .
C6 C 0.3265(3) -0.2422(9) 0.7629(2) 0.0450(14) Uani 1 1 d . . .
H6 H 0.3608 -0.3263 0.7794 0.054 Uiso 1 1 calc R . .
C10 C 0.2071(3) -0.5948(9) 0.8724(2) 0.0440(14) Uani 1 1 d . . .
H10 H 0.1766 -0.5869 0.8935 0.053 Uiso 1 1 calc R . .
C7 C 0.3347(3) -0.0852(9) 0.7300(2) 0.0492(15) Uani 1 1 d . . .
H7 H 0.3753 -0.0603 0.7247 0.059 Uiso 1 1 calc R . .
C9 C 0.2130(3) -0.4407(8) 0.8392(2) 0.0412(13) Uani 1 1 d . . .
H9 H 0.1872 -0.3274 0.8376 0.049 Uiso 1 1 calc R . .
N2 N -0.1967(2) 1.3194(7) 0.42022(18) 0.0362(10) Uani 1 1 d . . .
C20 C -0.0971(2) 1.0564(8) 0.4212(2) 0.0357(12) Uani 1 1 d . . .
C21 C -0.1380(3) 1.0298(8) 0.4564(2) 0.0405(13) Uani 1 1 d . . .
H21 H -0.1327 0.9199 0.4813 0.049 Uiso 1 1 calc R . .
C24 C -0.1089(3) 1.2209(9) 0.3855(2) 0.0441(14) Uani 1 1 d . . .
H24 H -0.0828 1.2474 0.3610 0.053 Uiso 1 1 calc R . .
C23 C -0.1589(3) 1.3459(9) 0.3858(2) 0.0440(14) Uani 1 1 d . . .
H23 H -0.1665 1.4549 0.3605 0.053 Uiso 1 1 calc R . .
C17 C -0.0442(2) 0.9212(8) 0.4214(2) 0.0361(12) Uani 1 1 d . . .
C18 C 0.0091(3) 0.9894(9) 0.4067(3) 0.0526(17) Uani 1 1 d . . .
H18 H 0.0113 1.1231 0.3958 0.063 Uiso 1 1 calc R . .
C22 C -0.1855(3) 1.1623(8) 0.4546(2) 0.0414(13) Uani 1 1 d . . .
H22 H -0.2119 1.1414 0.4792 0.050 Uiso 1 1 calc R . .
C16 C -0.0458(3) 0.7247(9) 0.4354(3) 0.0598(18) Uani 1 1 d . . .
H16 H -0.0814 0.6742 0.4459 0.072 Uiso 1 1 calc R . .
N3 N 0.6507(2) 1.3892(6) 0.40998(18) 0.0342(10) Uani 1 1 d . . .
C36 C 0.5866(2) 1.1030(8) 0.4013(2) 0.0375(12) Uani 1 1 d . . .
H36 H 0.5821 0.9658 0.3934 0.045 Uiso 1 1 calc R . .
C32 C 0.5372(2) 1.2075(8) 0.4142(2) 0.0320(11) Uani 1 1 d . . .
C35 C 0.6413(2) 1.1969(8) 0.4001(2) 0.0376(12) Uani 1 1 d . . .
H35 H 0.6741 1.1212 0.3919 0.045 Uiso 1 1 calc R . .
C29 C 0.4802(2) 1.1071(8) 0.4206(2) 0.0319(11) Uani 1 1 d . . .
C28 C 0.4423(3) 1.1916(8) 0.4523(2) 0.0393(13) Uani 1 1 d . . .
H28 H 0.4519 1.3203 0.4675 0.047 Uiso 1 1 calc R . .
C30 C 0.4635(3) 0.9195(8) 0.3983(2) 0.0371(12) Uani 1 1 d . . .
H30 H 0.4876 0.8594 0.3757 0.045 Uiso 1 1 calc R . .
C34 C 0.6048(3) 1.4920(8) 0.4222(3) 0.0408(13) Uani 1 1 d . . .
H34 H 0.6112 1.6287 0.4301 0.049 Uiso 1 1 calc R . .
C33 C 0.5473(2) 1.4079(8) 0.4238(2) 0.0394(13) Uani 1 1 d . . .
H33 H 0.5151 1.4881 0.4316 0.047 Uiso 1 1 calc R . .
O30 O 0.4782(7) 0.181(5) 0.7230(8) 0.171(13) Uani 0.426(10) 1 d P . .
C41 C 0.4799(15) 0.289(7) 0.7612(11) 0.153(17) Uani 0.426(10) 1 d P . .
C40 C 0.4852(15) 0.473(5) 0.737(2) 0.24(3) Uani 0.426(10) 1 d P . .
H71 H 0.219(11) 0.46(4) 0.575(11) 0.40(14) Uiso 1 1 d . . .

loop_
_atom_site_aniso_label
_atom_site_aniso_U_11
_atom_site_aniso_U_22
_atom_site_aniso_U_33
_atom_site_aniso_U_23
_atom_site_aniso_U_13
_atom_site_aniso_U_12
Zn1 0.0323(3) 0.0311(3) 0.0417(4) -0.0007(3) 0.0158(3) -0.0019(3)
Zn2 0.0322(3) 0.0326(4) 0.0415(4) 0.0008(3) 0.0144(3) -0.0022(3)
O6 0.034(2) 0.041(2) 0.069(3) 0.010(2) 0.0191(19) -0.0035(18)
O4 0.031(2) 0.038(2) 0.070(3) 0.0100(19) 0.0254(19) 0.0008(17)
O7 0.060(3) 0.032(2) 0.044(2) 0.0000(17) 0.0204(19) -0.0035(18)
O1 0.052(3) 0.047(3) 0.051(2) 0.0119(19) 0.014(2) -0.003(2)
C13 0.031(3) 0.036(3) 0.059(4) -0.003(3) 0.024(3) -0.004(2)
C26 0.025(3) 0.040(3) 0.038(3) 0.007(2) 0.009(2) -0.002(2)
C25 0.031(3) 0.048(4) 0.037(3) 0.009(3) 0.008(2) -0.005(3)
C31 0.035(3) 0.034(3) 0.043(3) -0.005(2) 0.015(2) -0.004(2)
C27 0.034(3) 0.045(3) 0.043(3) -0.002(3) 0.019(2) 0.002(3)
O5 0.038(2) 0.083(3) 0.048(2) -0.009(2) 0.0250(19) -0.012(2)
O2 0.083(4) 0.065(3) 0.122(4) 0.044(3) 0.074(3) 0.028(3)
C14 0.030(3) 0.037(3) 0.049(3) -0.009(2) 0.019(2) -0.006(2)
O3 0.055(3) 0.033(3) 0.154(5) -0.001(3) 0.056(3) -0.003(2)
C1 0.078(5) 0.037(3) 0.051(4) -0.001(3) 0.038(4) -0.003(3)
C19 0.035(3) 0.048(4) 0.096(5) 0.010(3) 0.039(3) -0.005(3)
C15 0.049(4) 0.030(3) 0.105(5) -0.004(3) 0.044(4) -0.005(3)
N1 0.041(3) 0.033(2) 0.040(2) -0.0009(19) 0.016(2) -0.001(2)
C2 0.060(4) 0.031(3) 0.035(3) -0.003(2) 0.023(3) -0.005(3)
C3 0.049(4) 0.040(3) 0.042(3) 0.005(2) 0.013(3) 0.000(3)
C8 0.043(3) 0.036(3) 0.028(3) -0.004(2) 0.009(2) -0.005(2)
C11 0.045(3) 0.035(3) 0.038(3) -0.006(2) 0.018(2) 0.003(2)
C12 0.044(3) 0.038(3) 0.039(3) -0.004(2) 0.020(3) -0.003(3)
C5 0.047(3) 0.037(3) 0.035(3) -0.007(2) 0.015(3) -0.004(3)
C4 0.040(3) 0.042(3) 0.050(3) 0.003(3) 0.019(3) -0.002(3)
C6 0.050(4) 0.047(4) 0.043(3) 0.007(3) 0.021(3) 0.003(3)
C10 0.047(3) 0.045(3) 0.047(3) 0.000(3) 0.024(3) 0.007(3)
C7 0.051(4) 0.056(4) 0.050(3) 0.013(3) 0.031(3) 0.007(3)
C9 0.049(3) 0.038(3) 0.041(3) 0.004(2) 0.019(3) 0.009(3)
N2 0.035(2) 0.038(3) 0.039(2) -0.002(2) 0.015(2) -0.006(2)
C20 0.030(3) 0.039(3) 0.040(3) -0.009(2) 0.012(2) -0.008(2)
C21 0.045(3) 0.036(3) 0.049(3) 0.002(3) 0.028(3) -0.001(3)
C24 0.040(3) 0.056(4) 0.042(3) 0.005(3) 0.022(3) 0.003(3)
C23 0.042(3) 0.047(4) 0.047(3) 0.012(3) 0.019(3) 0.006(3)
C17 0.036(3) 0.034(3) 0.041(3) -0.008(2) 0.016(2) -0.008(2)
C18 0.036(3) 0.037(3) 0.093(5) 0.013(3) 0.034(3) 0.000(3)
C22 0.041(3) 0.038(3) 0.054(3) -0.002(3) 0.027(3) -0.003(3)
C16 0.051(4) 0.044(4) 0.098(5) -0.002(3) 0.043(4) -0.011(3)
N3 0.035(2) 0.028(2) 0.041(2) 0.0015(19) 0.0120(19) -0.0001(19)
C36 0.040(3) 0.027(3) 0.050(3) -0.005(2) 0.020(3) -0.002(2)
C32 0.032(3) 0.035(3) 0.030(3) 0.003(2) 0.010(2) 0.000(2)
C35 0.034(3) 0.039(3) 0.044(3) -0.006(2) 0.016(2) -0.001(2)
C29 0.032(3) 0.033(3) 0.032(3) 0.002(2) 0.010(2) 0.003(2)
C28 0.041(3) 0.037(3) 0.044(3) -0.007(2) 0.020(3) -0.002(2)
C30 0.040(3) 0.035(3) 0.041(3) -0.002(2) 0.020(2) -0.003(2)
C34 0.040(3) 0.025(3) 0.062(4) -0.004(2) 0.022(3) -0.004(2)
C33 0.035(3) 0.031(3) 0.058(3) 0.001(3) 0.023(3) 0.002(2)
O30 0.054(10) 0.37(4) 0.094(13) 0.097(19) 0.023(10) 0.060(16)
C41 0.11(2) 0.24(4) 0.071(17) 0.03(2) -0.032(15) -0.10(3)
C40 0.11(3) 0.17(3) 0.32(6) 0.13(4) -0.13(3) -0.04(2)
